data_7154635
loop_
_publ_author_name
'Bhuwalka, Achala'
'Mike, Jared F.'
'Intemann, Jeremy J.'
'Ellern, Arkady'
'Jeffries-El, Malika'

_publ_section_title
;
 A versatile and efficient synthesis of bithiophene-based
 dicarboxaldehydes from a common synthon.
;
_journal_issue 36
_journal_name_full 'Organic &amp; biomolecular chemistry'
_journal_page_first 9462
_journal_page_last 9470
_journal_paper_doi 10.1039/c5ob01135c
_journal_volume 13
_journal_year 2015
_chemical_formula_sum 'C11 H4 O3 S2'
_chemical_formula_weight 248.26
_space_group_IT_number 4
_symmetry_cell_setting monoclinic
_symmetry_space_group_name_Hall 'P 2yb'
_symmetry_space_group_name_H-M 'P 1 21 1'
_atom_sites_solution_hydrogens geom
_atom_sites_solution_primary direct
_atom_sites_solution_secondary difmap
_audit_creation_method 'APEX2 v2013.2-0'
_audit_update_record
;
2013-06-14 deposited with the CCDC.
2015-07-24 downloaded from the CCDC.
;
_cell_angle_alpha 90
_cell_angle_beta 96.366(4)
_cell_angle_gamma 90
_cell_formula_units_Z 2
_cell_length_a 3.7349(10)
_cell_length_b 10.508(3)
_cell_length_c 12.512(3)
_cell_measurement_reflns_used 2235
_cell_measurement_temperature 173.(2)
_cell_measurement_theta_max 28.2583
_cell_measurement_theta_min 2.5376
_cell_volume 488.0(2)
_computing_cell_refinement 'SAINT V7.66A (Bruker AXS, 2009)'
_computing_data_collection 'APEX2 Suite (Bruker AXS, 2009)'
_computing_data_reduction 'SAINT V7.66A (Bruker AXS, 2009)'
_computing_molecular_graphics 'XSHELL (Bruker AXS, 2007)'
_computing_publication_material 'APEX2 Suite (Bruker AXS, 2009)'
_computing_structure_refinement 'SHELXL-97 (Sheldrick, 2008)'
_computing_structure_solution 'SHELXS-97 (Sheldrick, 2008)'
_diffrn_ambient_temperature 173.(2)
_diffrn_detector_area_resol_mean 8.3333
_diffrn_measured_fraction_theta_full 0.997
_diffrn_measured_fraction_theta_max 0.997
_diffrn_measurement_device_type ' BRUKER APEX2 CCD Diffractometer'
_diffrn_measurement_method '\w scan'
_diffrn_radiation_type MoK\a
_diffrn_radiation_wavelength 0.71073
_diffrn_reflns_av_R_equivalents 0.0278
_diffrn_reflns_av_sigmaI/netI 0.0406
_diffrn_reflns_limit_h_max 4
_diffrn_reflns_limit_h_min -4
_diffrn_reflns_limit_k_max 14
_diffrn_reflns_limit_k_min -13
_diffrn_reflns_limit_l_max 16
_diffrn_reflns_limit_l_min -16
_diffrn_reflns_number 4982
_diffrn_reflns_theta_full 28.26
_diffrn_reflns_theta_max 28.26
_diffrn_reflns_theta_min 1.64
_exptl_absorpt_coefficient_mu 0.529
_exptl_absorpt_correction_T_max 0.96
_exptl_absorpt_correction_T_min 0.81
_exptl_absorpt_correction_type multi-scan
_exptl_absorpt_process_details 'SADABS V2012/1 (Bruker AXS Inc.)'
_exptl_crystal_colour red
_exptl_crystal_density_diffrn 1.689
_exptl_crystal_density_method 'not measured'
_exptl_crystal_description needle
_exptl_crystal_F_000 252
_exptl_crystal_size_max 0.18
_exptl_crystal_size_mid 0.09
_exptl_crystal_size_min 0.08
_refine_diff_density_max 0.975
_refine_diff_density_min -0.323
_refine_ls_abs_structure_details 'Flack H D (1983), Acta Cryst. A39, 876-881'
_refine_ls_abs_structure_Flack 0.13(10)
_refine_ls_extinction_method none
_refine_ls_goodness_of_fit_ref 1.136
_refine_ls_hydrogen_treatment constr
_refine_ls_matrix_type full
_refine_ls_number_parameters 145
_refine_ls_number_reflns 2355
_refine_ls_number_restraints 1
_refine_ls_restrained_S_all 1.135
_refine_ls_R_factor_all 0.0439
_refine_ls_R_factor_gt 0.0417
_refine_ls_shift/su_max 0.000
_refine_ls_shift/su_mean 0.000
_refine_ls_structure_factor_coef Fsqd
_refine_ls_weighting_details 'calc w=1/[\s^2^(Fo^2^)+(0.0508P)^2^+0.3176P] where P=(Fo^2^+2Fc^2^)/3'
_refine_ls_weighting_scheme calc
_refine_ls_wR_factor_gt 0.1019
_refine_ls_wR_factor_ref 0.1035
_reflns_number_gt 2238
_reflns_number_total 2355
_reflns_threshold_expression >2sigma(I)
_cod_data_source_file c5ob01135c2.cif
_cod_data_source_block I
_cod_depositor_comments 'Adding full bibliography for 7154633--7154635.cif.'
_cod_database_code 7154635

loop_
_symmetry_equiv_pos_as_xyz
'x, y, z'
'-x, y+1/2, -z'

loop_
_atom_site_type_symbol
_atom_site_label
_atom_site_fract_x
_atom_site_fract_y
_atom_site_fract_z
_atom_site_U_iso_or_equiv
_atom_site_adp_type
_atom_site_calc_flag
_atom_site_refinement_flags
_atom_site_occupancy
S S1 0.4687(2) 0.99996(7) 0.19188(6) 0.01546(17) Uani d . 1
S S2 0.3431(2) 0.64186(6) 0.07961(6) 0.01465(17) Uani d . 1
C C1 0.1078(8) 0.7307(3) 0.3662(3) 0.0161(6) Uani d . 1
C C2 0.2322(9) 0.8596(3) 0.3369(2) 0.0166(6) Uani d . 1
C C3 0.2656(9) 0.9816(3) 0.3841(3) 0.0179(6) Uani d . 1
H H3 0.2065 1.0019 0.454 0.021 Uiso calc R 1
C C4 0.3960(8) 1.0669(3) 0.3146(2) 0.0162(6) Uani d . 1
C C5 0.4878(9) 1.1994(3) 0.3357(3) 0.0194(6) Uani d . 1
H H5 0.4276 1.2363 0.4007 0.023 Uiso calc R 1
C C6 0.3321(8) 0.8561(3) 0.2336(2) 0.0135(6) Uani d . 1
C C7 0.2812(8) 0.7257(3) 0.1922(2) 0.0141(6) Uani d . 1
C C8 0.1894(8) 0.5047(3) 0.1373(2) 0.0166(6) Uani d . 1
C C9 0.1875(9) 0.3847(3) 0.0788(3) 0.0177(6) Uani d . 1
H H9 0.0832 0.3126 0.1091 0.021 Uiso calc R 1
C C10 0.0964(9) 0.5234(3) 0.2396(3) 0.0172(6) Uani d . 1
H H10 0.0069 0.4592 0.283 0.021 Uiso calc R 1
C C11 0.1530(8) 0.6512(3) 0.2708(2) 0.0161(6) Uani d . 1
O O1 -0.0087(7) 0.6982(2) 0.44922(18) 0.0238(5) Uani d . 1
O O2 0.6379(7) 1.2658(2) 0.2744(2) 0.0271(6) Uani d . 1
O O3 0.3108(8) 0.3714(2) -0.0060(2) 0.0289(6) Uani d . 1

loop_
_atom_site_aniso_label
_atom_site_aniso_U_11
_atom_site_aniso_U_22
_atom_site_aniso_U_33
_atom_site_aniso_U_12
_atom_site_aniso_U_13
_atom_site_aniso_U_23
S1 0.0195(4) 0.0120(3) 0.0157(3) -0.0017(3) 0.0055(3) 0.0010(3)
S2 0.0178(4) 0.0123(3) 0.0143(3) 0.0001(3) 0.0041(3) -0.0002(3)
C1 0.0165(15) 0.0153(14) 0.0168(15) -0.0003(11) 0.0031(11) 0.0013(11)
C2 0.0220(16) 0.0162(15) 0.0121(14) -0.0017(12) 0.0044(11) 0.0006(11)
C3 0.0203(16) 0.0155(16) 0.0177(14) -0.0006(12) 0.0014(11) -0.0012(12)
C4 0.0179(16) 0.0151(15) 0.0155(15) -0.0001(12) 0.0016(11) -0.0021(12)
C5 0.0220(17) 0.0156(15) 0.0204(15) -0.0008(13) 0.0019(12) -0.0013(13)
C6 0.0140(14) 0.0115(13) 0.0152(14) 0.0014(10) 0.0018(11) 0.0012(11)
C7 0.0135(15) 0.0144(14) 0.0142(14) -0.0009(11) 0.0003(10) -0.0027(11)
C8 0.0170(15) 0.0126(13) 0.0201(14) 0.0004(12) 0.0006(11) 0.0040(13)
C9 0.0167(15) 0.0160(15) 0.0198(15) -0.0022(12) -0.0002(12) 0.0003(12)
C10 0.0195(15) 0.0132(15) 0.0187(15) -0.0007(11) 0.0010(12) 0.0036(11)
C11 0.0174(15) 0.0144(14) 0.0168(14) -0.0004(12) 0.0029(11) 0.0030(13)
O1 0.0335(14) 0.0237(12) 0.0156(11) -0.0035(10) 0.0095(10) 0.0034(10)
O2 0.0345(14) 0.0163(12) 0.0310(14) -0.0059(10) 0.0053(11) 0.0035(11)
O3 0.0477(17) 0.0194(13) 0.0210(12) 0.0003(11) 0.0102(11) -0.0060(10)

loop_
_atom_type_symbol
_atom_type_description
_atom_type_scat_dispersion_real
_atom_type_scat_dispersion_imag
_atom_type_scat_source
C C 0.0033 0.0016 'International Tables Vol C Tables 4.2.6.8 and 6.1.1.4'
H H 0.0000 0.0000 'International Tables Vol C Tables 4.2.6.8 and 6.1.1.4'
O O 0.0106 0.0060 'International Tables Vol C Tables 4.2.6.8 and 6.1.1.4'
S S 0.1246 0.1234 'International Tables Vol C Tables 4.2.6.8 and 6.1.1.4'

loop_
_geom_angle_atom_site_label_1
_geom_angle_atom_site_label_2
_geom_angle_atom_site_label_3
_geom_angle
C6 S1 C4 90.40(15)
C7 S2 C8 90.23(15)
O1 C1 C11 127.7(3)
O1 C1 C2 128.0(3)
C11 C1 C2 104.3(2)
C6 C2 C3 113.2(3)
C6 C2 C1 109.2(3)
C3 C2 C1 137.5(3)
C4 C3 C2 110.4(3)
C4 C3 H3 124.8
C2 C3 H3 124.8
C3 C4 C5 127.1(3)
C3 C4 S1 113.4(2)
C5 C4 S1 119.5(2)
O2 C5 C4 123.4(3)
O2 C5 H5 118.3
C4 C5 H5 118.3
C2 C6 C7 108.4(3)
C2 C6 S1 112.6(2)
C7 C6 S1 139.0(2)
C11 C7 C6 108.6(3)
C11 C7 S2 112.7(2)
C6 C7 S2 138.7(2)
C10 C8 C9 127.1(3)
C10 C8 S2 113.4(2)
C9 C8 S2 119.5(2)
O3 C9 C8 124.0(3)
O3 C9 H9 118.0
C8 C9 H9 118.0
C8 C10 C11 110.4(3)
C8 C10 H10 124.8
C11 C10 H10 124.8
C7 C11 C10 113.3(3)
C7 C11 C1 109.5(3)
C10 C11 C1 137.2(3)

loop_
_geom_bond_atom_site_label_1
_geom_bond_atom_site_label_2
_geom_bond_distance
S1 C6 1.696(3)
S1 C4 1.737(3)
S2 C7 1.699(3)
S2 C8 1.738(3)
C1 O1 1.219(4)
C1 C11 1.482(4)
C1 C2 1.491(4)
C2 C6 1.385(4)
C2 C3 1.411(4)
C3 C4 1.375(4)
C3 H3 0.95
C4 C5 1.452(4)
C5 O2 1.218(4)
C5 H5 0.95
C6 C7 1.469(4)
C7 C11 1.383(4)
C8 C10 1.377(4)
C8 C9 1.457(4)
C9 O3 1.211(4)
C9 H9 0.95
C10 C11 1.408(4)
C10 H10 0.95
